data_7716015
loop_
_publ_author_name
'Zhang, Yan'
'Li, Yu-Xia'
'Gao, Kai-Ge'
'Zhang, Jia-Hui'
'Hu, Jie-Sheng'
'Tao, Jun'
'Yao, Zi-Shuo'

_publ_section_title
;
 An elastic single crystal composed of one-dimensional chiral coordination
 polymers.
;
_journal_issue 21
_journal_name_full 'Dalton transactions (Cambridge, England : 2003)'
_journal_page_first 8905
_journal_page_last 8909
_journal_paper_doi 10.1039/d4dt01050g
_journal_volume 53
_journal_year 2024
_chemical_formula_moiety 'C6 H7 Cd Cl2 N O'
_chemical_formula_sum 'C6 H7 Cd Cl2 N O'
_chemical_formula_weight 292.43
_space_group_crystal_system orthorhombic
_space_group_IT_number 19
_space_group_name_Hall 'P 2ac 2ab'
_space_group_name_H-M_alt 'P 21 21 21'
_atom_sites_solution_hydrogens geom
_atom_sites_solution_primary dual
_audit_creation_date 2024-03-27
_audit_creation_method
;
Olex2 1.3
(compiled 2020.02.04 svn.rd84adfe8 for OlexSys, GUI svn.r6032)
;
_audit_update_record
;
2024-03-27 deposited with the CCDC.	2024-05-13 downloaded from the CCDC.
;
_cell_angle_alpha 90
_cell_angle_beta 90
_cell_angle_gamma 90
_cell_formula_units_Z 4
_cell_length_a 3.8401(2)
_cell_length_b 13.4023(8)
_cell_length_c 16.4598(11)
_cell_measurement_reflns_used 4350
_cell_measurement_temperature 293
_cell_measurement_theta_max 29.6700
_cell_measurement_theta_min 2.4500
_cell_volume 847.12(9)
_computing_cell_refinement 'CrysAlisPro 1.171.40.53 (Rigaku OD, 2019)'
_computing_data_collection 'CrysAlisPro 1.171.40.53 (Rigaku OD, 2019)'
_computing_data_reduction 'CrysAlisPro 1.171.40.53 (Rigaku OD, 2019)'
_computing_molecular_graphics 'Olex2 1.3 (Dolomanov et al., 2009)'
_computing_publication_material 'Olex2 1.3 (Dolomanov et al., 2009)'
_computing_structure_refinement 'SHELXL 2018/3 (Sheldrick, 2015)'
_computing_structure_solution 'SHELXT 2018/2 (Sheldrick, 2018)'
_diffrn_ambient_temperature 293
_diffrn_detector 'CCD plate'
_diffrn_detector_area_resol_mean 10.0000
_diffrn_detector_type HyPix
_diffrn_measured_fraction_theta_full 0.999
_diffrn_measured_fraction_theta_max 0.849
_diffrn_measurement_details
;
List of Runs (angles in degrees, time in seconds):

  # Type    Start    End  Width  t~exp~   \w     \q     \k     \f   Frames
#--------------------------------------------------------------------------
  1  \w    -17.00  20.00   0.50    1.90    --    3.39 -99.00 150.00   74
  2  \w    -13.00  17.00   0.50    1.90    --    3.39 -99.00 -90.00   60
  3  \w    -11.00  20.00   0.50    1.90    --    3.39 -99.00-180.00   62
  4  \w    -63.00 -37.00   0.50    1.90    --    3.39 -35.00-177.00   52
  5  \w    -27.00  16.00   0.50    1.90    --    3.39 -35.00-177.00   86
  6  \w     -8.00  77.00   0.50    1.90    --    3.39  35.00 -20.00  170
;
_diffrn_measurement_device 'four-circle diffractometer'
_diffrn_measurement_device_type 'XtaLAB Synergy R, DW system, HyPix'
_diffrn_measurement_method '\w scans'
_diffrn_orient_matrix_type 'CrysAlisPro convention (1999,Acta A55,543-557)'
_diffrn_orient_matrix_UB_11 0.0144293000
_diffrn_orient_matrix_UB_12 0.0400844000
_diffrn_orient_matrix_UB_13 0.0279357000
_diffrn_orient_matrix_UB_21 0.0808896000
_diffrn_orient_matrix_UB_22 -0.0323366000
_diffrn_orient_matrix_UB_23 0.0284233000
_diffrn_orient_matrix_UB_31 0.1654747000
_diffrn_orient_matrix_UB_32 0.0122684000
_diffrn_orient_matrix_UB_33 -0.0163256000
_diffrn_radiation_monochromator mirror
_diffrn_radiation_probe x-ray
_diffrn_radiation_type 'Mo K\a'
_diffrn_radiation_wavelength 0.71073
_diffrn_reflns_av_R_equivalents 0.0453
_diffrn_reflns_av_unetI/netI 0.0411
_diffrn_reflns_Laue_measured_fraction_full 0.999
_diffrn_reflns_Laue_measured_fraction_max 0.849
_diffrn_reflns_limit_h_max 4
_diffrn_reflns_limit_h_min -4
_diffrn_reflns_limit_k_max 13
_diffrn_reflns_limit_k_min -18
_diffrn_reflns_limit_l_max 20
_diffrn_reflns_limit_l_min -21
_diffrn_reflns_number 7830
_diffrn_reflns_point_group_measured_fraction_full 0.995
_diffrn_reflns_point_group_measured_fraction_max 0.815
_diffrn_reflns_theta_full 25.242
_diffrn_reflns_theta_max 30.244
_diffrn_reflns_theta_min 2.475
_diffrn_source 'Rotating-anode X-ray tube'
_diffrn_source_type 'Rigaku (Mo) X-ray Source'
_exptl_absorpt_coefficient_mu 3.145
_exptl_absorpt_correction_T_max 1.00000
_exptl_absorpt_correction_T_min 0.52402
_exptl_absorpt_correction_type multi-scan
_exptl_absorpt_process_details
;
CrysAlisPro 1.171.40.53 (Rigaku Oxford Diffraction, 2019)
Empirical absorption correction using spherical harmonics,
 implemented in SCALE3 ABSPACK scaling algorithm.
;
_exptl_crystal_colour 'clear light colourless'
_exptl_crystal_colour_lustre clear
_exptl_crystal_colour_modifier light
_exptl_crystal_colour_primary colourless
_exptl_crystal_density_diffrn 2.293
_exptl_crystal_description needle
_exptl_crystal_F_000 560
_exptl_crystal_size_max 0.6
_exptl_crystal_size_mid 0.05
_exptl_crystal_size_min 0.02
_refine_diff_density_max 0.603
_refine_diff_density_min -0.789
_refine_diff_density_rms 0.115
_refine_ls_abs_structure_details
;
 Refined as an inversion twin.
;
_refine_ls_abs_structure_Flack 0.43(8)
_refine_ls_extinction_method none
_refine_ls_goodness_of_fit_ref 1.030
_refine_ls_hydrogen_treatment constr
_refine_ls_matrix_type full
_refine_ls_number_parameters 102
_refine_ls_number_reflns 2066
_refine_ls_number_restraints 0
_refine_ls_restrained_S_all 1.030
_refine_ls_R_factor_all 0.0396
_refine_ls_R_factor_gt 0.0284
_refine_ls_shift/su_max 0.001
_refine_ls_shift/su_mean 0.000
_refine_ls_structure_factor_coef Fsqd
_refine_ls_weighting_details 'w=1/[\s^2^(Fo^2^)+(0.0276P)^2^+0.0601P] where P=(Fo^2^+2Fc^2^)/3'
_refine_ls_weighting_scheme calc
_refine_ls_wR_factor_gt 0.0592
_refine_ls_wR_factor_ref 0.0627
_reflns_Friedel_coverage 0.602
_reflns_Friedel_fraction_full 0.990
_reflns_Friedel_fraction_max 0.765
_reflns_number_gt 1727
_reflns_number_total 2066
_reflns_threshold_expression 'I > 2\s(I)'
_cod_data_source_file d4dt01050g3.cif
_cod_data_source_block 1
_cod_depositor_comments 'Adding full bibliography for 7716015--7716016.cif.'
_cod_database_code 7716015
_shelx_shelxl_version_number 2018/3
_shelx_space_group_comment
;
The symmetry employed for this shelxl refinement is uniquely defined
by the following loop, which should always be used as a source of
symmetry information in preference to the above space-group names.
They are only intended as comments.
;
_shelx_estimated_absorpt_t_max 0.940
_shelx_estimated_absorpt_t_min 0.254
_reflns_odcompleteness_completeness 99.72
_reflns_odcompleteness_iscentric 1
_reflns_odcompleteness_theta 26.32
_olex2_refinement_description
;
1. Twinned data refinement
 Scales: 0.57(8)
 0.43(8)
2. Fixed Uiso
 At 1.2 times of:
  All C(H) groups
 At 1.5 times of:
  All C(H,H,H) groups
3.a Aromatic/amide H refined with riding coordinates:
 C3(H3), C4(H4), C5(H5), C6(H6)
3.b Idealised Me refined as rotating group:
 C1(H1A,H1B,H1C)
;
_olex2_submission_special_instructions 'No special instructions were received'
_oxdiff_exptl_absorpt_empirical_details
;
Empirical correction (ABSPACK) includes:
- Absorption correction using spherical harmonics
- Frame scaling
;
_oxdiff_exptl_absorpt_empirical_full_max 2.205
_oxdiff_exptl_absorpt_empirical_full_min 0.499

loop_
_space_group_symop_operation_xyz
'x, y, z'
'-x+1/2, -y, z+1/2'
'-x, y+1/2, -z+1/2'
'x+1/2, -y+1/2, -z'

loop_
_atom_site_label
_atom_site_type_symbol
_atom_site_fract_x
_atom_site_fract_y
_atom_site_fract_z
_atom_site_U_iso_or_equiv
_atom_site_adp_type
_atom_site_occupancy
_atom_site_site_symmetry_order
_atom_site_calc_flag
_atom_site_refinement_flags_posn
_atom_site_refinement_flags_adp
_atom_site_refinement_flags_occupancy
_atom_site_disorder_assembly
_atom_site_disorder_group
Cd1 Cd 0.50726(15) 0.64258(2) 0.56468(2) 0.02444(12) Uani 1 1 d . . . . .
Cl1 Cl 1.0024(6) 0.78048(8) 0.58689(7) 0.0241(2) Uani 1 1 d . . . . .
Cl2 Cl 0.0144(6) 0.51946(8) 0.53209(9) 0.0315(3) Uani 1 1 d . . . . .
O1 O 0.5336(17) 0.6079(3) 0.6982(2) 0.0346(10) Uani 1 1 d . . . . .
N1 N 0.7770(12) 0.6147(4) 0.8239(3) 0.0289(11) Uani 1 1 d . . . . .
C1 C 0.8637(18) 0.5082(5) 0.8168(5) 0.0454(18) Uani 1 1 d . . . . .
H1A H 0.655289 0.469104 0.821904 0.068 Uiso 1 1 calc R U . . .
H1B H 1.024164 0.490009 0.858988 0.068 Uiso 1 1 calc R U . . .
H1C H 0.968300 0.495809 0.764759 0.068 Uiso 1 1 calc R U . . .
C2 C 0.6120(13) 0.6610(4) 0.7587(4) 0.0273(14) Uani 1 1 d . . . . .
C3 C 0.543(2) 0.7648(4) 0.7682(4) 0.0323(15) Uani 1 1 d . . . . .
H3 H 0.433896 0.799051 0.726176 0.039 Uiso 1 1 calc R U . . .
C4 C 0.6306(17) 0.8148(5) 0.8362(4) 0.0396(16) Uani 1 1 d . . . . .
H4 H 0.582058 0.882636 0.840372 0.047 Uiso 1 1 calc R U . . .
C5 C 0.7963(17) 0.7647(5) 0.9013(4) 0.0389(16) Uani 1 1 d . . . . .
H5 H 0.857902 0.798815 0.948394 0.047 Uiso 1 1 calc R U . . .
C6 C 0.8626(16) 0.6666(5) 0.8934(4) 0.0374(15) Uani 1 1 d . . . . .
H6 H 0.969122 0.632863 0.936065 0.045 Uiso 1 1 calc R U . . .

loop_
_atom_site_aniso_label
_atom_site_aniso_U_11
_atom_site_aniso_U_22
_atom_site_aniso_U_33
_atom_site_aniso_U_23
_atom_site_aniso_U_13
_atom_site_aniso_U_12
Cd1 0.02426(18) 0.02366(18) 0.0254(2) 0.00153(13) -0.0017(3) -0.0009(3)
Cl1 0.0262(5) 0.0224(5) 0.0238(6) -0.0008(4) 0.0001(11) -0.0026(10)
Cl2 0.0269(6) 0.0223(6) 0.0453(7) -0.0052(5) -0.0022(11) 0.0003(10)
O1 0.050(3) 0.0285(18) 0.026(2) 0.0004(15) -0.004(3) -0.003(3)
N1 0.034(3) 0.026(3) 0.027(3) 0.002(2) -0.001(2) 0.0013(19)
C1 0.056(4) 0.027(3) 0.053(5) 0.010(3) -0.004(3) 0.002(3)
C2 0.026(3) 0.031(3) 0.025(3) 0.006(2) 0.003(2) -0.0049(19)
C3 0.039(4) 0.025(3) 0.032(3) 0.004(2) 0.002(3) 0.007(3)
C4 0.046(4) 0.034(4) 0.039(4) -0.006(3) 0.005(3) 0.000(3)
C5 0.048(4) 0.040(4) 0.029(4) -0.008(3) 0.006(3) -0.009(3)
C6 0.038(3) 0.049(4) 0.025(3) 0.005(3) -0.003(3) -0.007(3)

loop_
_atom_type_symbol
_atom_type_description
_atom_type_scat_dispersion_real
_atom_type_scat_dispersion_imag
_atom_type_scat_source
C C 0.0033 0.0016 'International Tables Vol C Tables 4.2.6.8 and 6.1.1.4'
H H 0.0000 0.0000 'International Tables Vol C Tables 4.2.6.8 and 6.1.1.4'
Cd Cd -0.8075 1.2024 'International Tables Vol C Tables 4.2.6.8 and 6.1.1.4'
Cl Cl 0.1484 0.1585 'International Tables Vol C Tables 4.2.6.8 and 6.1.1.4'
N N 0.0061 0.0033 'International Tables Vol C Tables 4.2.6.8 and 6.1.1.4'
O O 0.0106 0.0060 'International Tables Vol C Tables 4.2.6.8 and 6.1.1.4'

loop_
_geom_angle_atom_site_label_1
_geom_angle_atom_site_label_2
_geom_angle_atom_site_label_3
_geom_angle
_geom_angle_site_symmetry_1
_geom_angle_site_symmetry_3
_geom_angle_publ_flag
Cl1 Cd1 Cl1 81.89(4) 4_466 1_455 ?
Cl1 Cd1 Cl1 82.37(4) . 4_466 ?
Cl1 Cd1 Cl1 91.08(3) . 1_455 ?
Cl2 Cd1 Cl1 174.73(5) 1_655 1_455 ?
Cl2 Cd1 Cl1 86.50(6) . 1_455 ?
Cl2 Cd1 Cl1 174.80(4) . . ?
Cl2 Cd1 Cl1 86.24(6) 1_655 . ?
Cl2 Cd1 Cl1 93.25(5) 1_655 4_466 ?
Cl2 Cd1 Cl1 92.71(5) . 4_466 ?
Cl2 Cd1 Cl2 95.79(4) . 1_655 ?
O1 Cd1 Cl1 88.70(14) . . ?
O1 Cd1 Cl1 169.26(10) . 4_466 ?
O1 Cd1 Cl1 92.37(14) . 1_455 ?
O1 Cd1 Cl2 96.00(14) . . ?
O1 Cd1 Cl2 92.11(15) . 1_655 ?
Cd1 Cl1 Cd1 97.55(5) 4_566 1_655 ?
Cd1 Cl1 Cd1 98.19(5) . 4_566 ?
Cd1 Cl1 Cd1 91.08(3) . 1_655 ?
Cd1 Cl2 Cd1 95.79(4) . 1_455 ?
C2 O1 Cd1 131.7(4) . . ?
C2 N1 C1 118.3(6) . . ?
C6 N1 C1 120.2(6) . . ?
C6 N1 C2 121.5(5) . . ?
N1 C1 H1A 109.5 . . ?
N1 C1 H1B 109.5 . . ?
N1 C1 H1C 109.5 . . ?
H1A C1 H1B 109.5 . . ?
H1A C1 H1C 109.5 . . ?
H1B C1 H1C 109.5 . . ?
O1 C2 N1 117.7(5) . . ?
O1 C2 C3 126.5(6) . . ?
N1 C2 C3 115.8(6) . . ?
C2 C3 H3 119.0 . . ?
C4 C3 C2 122.1(6) . . ?
C4 C3 H3 119.0 . . ?
C3 C4 H4 119.8 . . ?
C3 C4 C5 120.3(6) . . ?
C5 C4 H4 119.8 . . ?
C4 C5 H5 120.8 . . ?
C6 C5 C4 118.4(7) . . ?
C6 C5 H5 120.8 . . ?
N1 C6 H6 119.0 . . ?
C5 C6 N1 121.9(7) . . ?
C5 C6 H6 119.0 . . ?

loop_
_geom_bond_atom_site_label_1
_geom_bond_atom_site_label_2
_geom_bond_distance
_geom_bond_site_symmetry_2
_geom_bond_publ_flag
Cd1 Cl1 2.6768(18) . ?
Cd1 Cl1 2.7032(18) 1_455 ?
Cd1 Cl1 2.6997(11) 4_466 ?
Cd1 Cl2 2.608(2) 1_655 ?
Cd1 Cl2 2.568(2) . ?
Cd1 O1 2.249(4) . ?
O1 C2 1.260(7) . ?
N1 C1 1.471(7) . ?
N1 C2 1.393(8) . ?
N1 C6 1.379(8) . ?
C1 H1A 0.9600 . ?
C1 H1B 0.9600 . ?
C1 H1C 0.9600 . ?
C2 C3 1.424(8) . ?
C3 H3 0.9300 . ?
C3 C4 1.348(9) . ?
C4 H4 0.9300 . ?
C4 C5 1.416(10) . ?
C5 H5 0.9300 . ?
C5 C6 1.346(9) . ?
C6 H6 0.9300 . ?

loop_
_geom_torsion_atom_site_label_1
_geom_torsion_atom_site_label_2
_geom_torsion_atom_site_label_3
_geom_torsion_atom_site_label_4
_geom_torsion
_geom_torsion_site_symmetry_1
_geom_torsion_site_symmetry_2
_geom_torsion_site_symmetry_3
_geom_torsion_site_symmetry_4
_geom_torsion_publ_flag
Cd1 O1 C2 N1 -147.4(5) . . . . ?
Cd1 O1 C2 C3 33.9(11) . . . . ?
O1 C2 C3 C4 178.5(7) . . . . ?
N1 C2 C3 C4 -0.2(10) . . . . ?
C1 N1 C2 O1 2.8(8) . . . . ?
C1 N1 C2 C3 -178.4(6) . . . . ?
C1 N1 C6 C5 178.1(6) . . . . ?
C2 N1 C6 C5 -1.1(9) . . . . ?
C2 C3 C4 C5 -0.1(11) . . . . ?
C3 C4 C5 C6 -0.1(10) . . . . ?
C4 C5 C6 N1 0.7(10) . . . . ?
C6 N1 C2 O1 -178.1(6) . . . . ?
C6 N1 C2 C3 0.8(8) . . . . ?

loop_
_twin_individual_id
_twin_individual_mass_fraction_refined
1 0.57(8)
2 0.43(8)
